data_7710115
loop_
_publ_author_name
'Fukuda, Kazuishi'
'Harada, Takuma'
'Iwasawa, Nobuharu'
'Takaya, Jun'

_publ_section_title
;
 Facile Synthesis and Utilization of Bis(o-phosphinophenyl)zinc as
 Isolable PZnP-pincer Ligands Enabled by Boron-Zinc Double
 Transmetallation
;
_journal_name_full 'Dalton Transactions'
_journal_paper_doi 10.1039/D2DT01222G
_journal_year 2022
_chemical_formula_sum 'C43 H38 O4 P2 Ru Zn'
_chemical_formula_weight 847.11
_space_group_crystal_system triclinic
_space_group_IT_number 2
_space_group_name_Hall '-P 1'
_space_group_name_H-M_alt 'P -1'
_atom_sites_solution_hydrogens geom
_audit_creation_method SHELXL-2014/7
_audit_update_record
;
2022-03-07 deposited with the CCDC.	2022-04-21 downloaded from the CCDC.
;
_cell_angle_alpha 100.156(3)
_cell_angle_beta 91.955(3)
_cell_angle_gamma 108.525(2)
_cell_formula_units_Z 2
_cell_length_a 9.8387(2)
_cell_length_b 13.5839(4)
_cell_length_c 15.1541(6)
_cell_measurement_reflns_used 9832
_cell_measurement_temperature 123(2)
_cell_measurement_theta_max 73.7260
_cell_measurement_theta_min 4.1240
_cell_volume 1881.45(11)
_computing_structure_refinement 'SHELXL-2014/7 (Sheldrick, 2014)'
_diffrn_ambient_temperature 123(2)
_diffrn_measured_fraction_theta_full 0.998
_diffrn_measured_fraction_theta_max 0.948
_diffrn_measurement_device_type 'XtaLAB Synergy R, DW system, HyPix'
_diffrn_radiation_type CuK\a
_diffrn_radiation_wavelength 1.54184
_diffrn_reflns_av_R_equivalents 0.0480
_diffrn_reflns_av_unetI/netI 0.0518
_diffrn_reflns_Laue_measured_fraction_full 0.998
_diffrn_reflns_Laue_measured_fraction_max 0.948
_diffrn_reflns_limit_h_max 12
_diffrn_reflns_limit_h_min -10
_diffrn_reflns_limit_k_max 14
_diffrn_reflns_limit_k_min -16
_diffrn_reflns_limit_l_max 18
_diffrn_reflns_limit_l_min -18
_diffrn_reflns_number 20345
_diffrn_reflns_point_group_measured_fraction_full 0.998
_diffrn_reflns_point_group_measured_fraction_max 0.948
_diffrn_reflns_theta_full 67.684
_diffrn_reflns_theta_max 73.855
_diffrn_reflns_theta_min 3.500
_exptl_absorpt_coefficient_mu 5.172
_exptl_absorpt_correction_T_max 1.00000
_exptl_absorpt_correction_T_min 0.81918
_exptl_absorpt_correction_type multi-scan
_exptl_crystal_colour yellow
_exptl_crystal_density_diffrn 1.495
_exptl_crystal_description prism
_exptl_crystal_F_000 864
_exptl_crystal_size_max 0.070
_exptl_crystal_size_mid 0.030
_exptl_crystal_size_min 0.020
_refine_diff_density_max 0.516
_refine_diff_density_min -0.973
_refine_diff_density_rms 0.080
_refine_ls_extinction_method none
_refine_ls_goodness_of_fit_ref 1.044
_refine_ls_hydrogen_treatment constr
_refine_ls_matrix_type full
_refine_ls_number_parameters 462
_refine_ls_number_reflns 7214
_refine_ls_number_restraints 0
_refine_ls_restrained_S_all 1.044
_refine_ls_R_factor_all 0.0406
_refine_ls_R_factor_gt 0.0343
_refine_ls_shift/su_max 0.001
_refine_ls_shift/su_mean 0.000
_refine_ls_structure_factor_coef Fsqd
_refine_ls_weighting_details 'w=1/[\s^2^(Fo^2^)+(0.0398P)^2^+0.8556P] where P=(Fo^2^+2Fc^2^)/3'
_refine_ls_weighting_scheme calc
_refine_ls_wR_factor_gt 0.0846
_refine_ls_wR_factor_ref 0.0877
_reflns_Friedel_coverage 0.000
_reflns_number_gt 6318
_reflns_number_total 7214
_reflns_threshold_expression 'I > 2\s(I)'
_cod_data_source_file d2dt01222g2.cif
_cod_data_source_block 4a
_cod_original_cell_volume 1881.45(10)
_cod_database_code 7710115
_shelx_shelxl_version_number 2014/7
_shelx_space_group_comment
;
The symmetry employed for this shelxl refinement is uniquely defined
by the following loop, which should always be used as a source of
symmetry information in preference to the above space-group names.
They are only intended as comments.
;
_shelx_estimated_absorpt_t_min 0.713
_shelx_estimated_absorpt_t_max 0.904

loop_
_space_group_symop_operation_xyz
'x, y, z'
'-x, -y, -z'

loop_
_atom_site_label
_atom_site_type_symbol
_atom_site_fract_x
_atom_site_fract_y
_atom_site_fract_z
_atom_site_U_iso_or_equiv
_atom_site_adp_type
_atom_site_occupancy
_atom_site_site_symmetry_order
_atom_site_calc_flag
_atom_site_refinement_flags_posn
_atom_site_refinement_flags_adp
_atom_site_refinement_flags_occupancy
_atom_site_disorder_assembly
_atom_site_disorder_group
Ru1 Ru 0.29151(2) 0.28622(2) 0.32886(2) 0.01970(7) Uani 1 1 d . . . . .
Zn1 Zn 0.31041(5) 0.15365(3) 0.17499(3) 0.02836(11) Uani 1 1 d . . . . .
P1 P 0.34720(7) 0.15951(5) 0.39703(5) 0.01898(14) Uani 1 1 d . . . . .
P2 P 0.24063(8) 0.38175(5) 0.22352(5) 0.02231(15) Uani 1 1 d . . . . .
C1 C 0.1033(3) 0.1852(2) 0.2905(2) 0.0272(6) Uani 1 1 d . . . . .
O1 O -0.0074(2) 0.12319(17) 0.26445(17) 0.0359(5) Uani 1 1 d . . . . .
C2 C 0.2859(3) 0.3794(2) 0.4414(2) 0.0283(6) Uani 1 1 d . . . . .
O2 O 0.2868(3) 0.43182(19) 0.50847(16) 0.0425(6) Uani 1 1 d . . . . .
C3 C 0.4904(3) 0.3348(2) 0.3038(2) 0.0275(6) Uani 1 1 d . . . . .
O3 O 0.6080(2) 0.36471(19) 0.29079(18) 0.0376(5) Uani 1 1 d . . . . .
C4 C 0.3180(3) 0.0318(2) 0.32107(19) 0.0210(5) Uani 1 1 d . . . . .
C5 C 0.3180(3) -0.0559(2) 0.3587(2) 0.0248(6) Uani 1 1 d . . . . .
H1 H 0.3199 -0.0511 0.4220 0.030 Uiso 1 1 calc R U . . .
C6 C 0.3153(3) -0.1494(2) 0.3029(2) 0.0292(6) Uani 1 1 d . . . . .
H2 H 0.3155 -0.2088 0.3278 0.035 Uiso 1 1 calc R U . . .
C7 C 0.3124(4) -0.1553(2) 0.2104(2) 0.0340(7) Uani 1 1 d . . . . .
H3 H 0.3120 -0.2186 0.1718 0.041 Uiso 1 1 calc R U . . .
C8 C 0.3100(4) -0.0686(2) 0.1743(2) 0.0328(7) Uani 1 1 d . . . . .
H4 H 0.3062 -0.0749 0.1107 0.039 Uiso 1 1 calc R U . . .
C9 C 0.3131(3) 0.0283(2) 0.2279(2) 0.0251(6) Uani 1 1 d . . . . .
C10 C 0.1708(3) 0.2983(2) 0.1115(2) 0.0288(6) Uani 1 1 d . . . . .
C11 C 0.0832(4) 0.3283(3) 0.0533(2) 0.0366(7) Uani 1 1 d . . . . .
H5 H 0.0622 0.3920 0.0716 0.044 Uiso 1 1 calc R U . . .
C12 C 0.0277(4) 0.2651(3) -0.0303(2) 0.0438(8) Uani 1 1 d . . . . .
H6 H -0.0324 0.2849 -0.0692 0.053 Uiso 1 1 calc R U . . .
C13 C 0.0599(4) 0.1729(3) -0.0572(2) 0.0414(8) Uani 1 1 d . . . . .
H7 H 0.0218 0.1291 -0.1144 0.050 Uiso 1 1 calc R U . . .
C14 C 0.1484(4) 0.1449(3) 0.0002(2) 0.0370(7) Uani 1 1 d . . . . .
H8 H 0.1712 0.0823 -0.0198 0.044 Uiso 1 1 calc R U . . .
C15 C 0.2055(3) 0.2052(2) 0.0865(2) 0.0294(6) Uani 1 1 d . . . . .
C16 C 0.5379(3) 0.2013(2) 0.43865(18) 0.0202(5) Uani 1 1 d . . . . .
C17 C 0.5955(3) 0.2955(2) 0.5025(2) 0.0246(6) Uani 1 1 d . . . . .
H9 H 0.5342 0.3335 0.5256 0.030 Uiso 1 1 calc R U . . .
C18 C 0.7409(3) 0.3341(2) 0.5323(2) 0.0274(6) Uani 1 1 d . . . . .
H10 H 0.7785 0.3975 0.5763 0.033 Uiso 1 1 calc R U . . .
C19 C 0.8311(3) 0.2796(2) 0.4977(2) 0.0289(6) Uani 1 1 d . . . . .
H11 H 0.9310 0.3060 0.5175 0.035 Uiso 1 1 calc R U . . .
C20 C 0.7754(3) 0.1866(2) 0.4343(2) 0.0302(6) Uani 1 1 d . . . . .
H12 H 0.8375 0.1496 0.4104 0.036 Uiso 1 1 calc R U . . .
C21 C 0.6301(3) 0.1473(2) 0.4055(2) 0.0242(6) Uani 1 1 d . . . . .
H13 H 0.5927 0.0828 0.3627 0.029 Uiso 1 1 calc R U . . .
C22 C 0.2583(3) 0.1318(2) 0.49867(19) 0.0220(5) Uani 1 1 d . . . . .
C23 C 0.1251(3) 0.1470(2) 0.5093(2) 0.0257(6) Uani 1 1 d . . . . .
H14 H 0.0820 0.1703 0.4636 0.031 Uiso 1 1 calc R U . . .
C24 C 0.0554(3) 0.1285(2) 0.5854(2) 0.0310(6) Uani 1 1 d . . . . .
H15 H -0.0347 0.1394 0.5917 0.037 Uiso 1 1 calc R U . . .
C25 C 0.1164(4) 0.0939(2) 0.6530(2) 0.0315(7) Uani 1 1 d . . . . .
H16 H 0.0681 0.0805 0.7050 0.038 Uiso 1 1 calc R U . . .
C26 C 0.2490(4) 0.0794(2) 0.6434(2) 0.0310(6) Uani 1 1 d . . . . .
H17 H 0.2919 0.0563 0.6893 0.037 Uiso 1 1 calc R U . . .
C27 C 0.3192(3) 0.0984(2) 0.5671(2) 0.0264(6) Uani 1 1 d . . . . .
H18 H 0.4101 0.0885 0.5616 0.032 Uiso 1 1 calc R U . . .
C28 C 0.3956(3) 0.4922(2) 0.2060(2) 0.0249(6) Uani 1 1 d . . . . .
C29 C 0.4817(4) 0.5591(2) 0.2823(2) 0.0301(6) Uani 1 1 d . . . . .
H19 H 0.4614 0.5440 0.3402 0.036 Uiso 1 1 calc R U . . .
C30 C 0.5965(4) 0.6472(2) 0.2745(2) 0.0325(7) Uani 1 1 d . . . . .
H20 H 0.6540 0.6924 0.3268 0.039 Uiso 1 1 calc R U . . .
C31 C 0.6270(4) 0.6689(3) 0.1901(3) 0.0396(8) Uani 1 1 d . . . . .
H21 H 0.7072 0.7281 0.1843 0.048 Uiso 1 1 calc R U . . .
C32 C 0.5416(5) 0.6054(3) 0.1147(3) 0.0456(9) Uani 1 1 d . . . . .
H22 H 0.5611 0.6219 0.0571 0.055 Uiso 1 1 calc R U . . .
C33 C 0.4258(4) 0.5162(3) 0.1223(2) 0.0376(7) Uani 1 1 d . . . . .
H23 H 0.3678 0.4719 0.0698 0.045 Uiso 1 1 calc R U . . .
C34 C 0.1123(3) 0.4519(2) 0.2550(2) 0.0247(6) Uani 1 1 d . . . . .
C35 C 0.0131(3) 0.4166(2) 0.3157(2) 0.0265(6) Uani 1 1 d . . . . .
H24 H 0.0102 0.3551 0.3383 0.032 Uiso 1 1 calc R U . . .
C36 C -0.0815(3) 0.4705(2) 0.3435(2) 0.0309(6) Uani 1 1 d . . . . .
H25 H -0.1475 0.4465 0.3856 0.037 Uiso 1 1 calc R U . . .
C37 C -0.0794(3) 0.5595(2) 0.3096(2) 0.0330(7) Uani 1 1 d . . . . .
H26 H -0.1451 0.5957 0.3278 0.040 Uiso 1 1 calc R U . . .
C38 C 0.0179(4) 0.5952(2) 0.2495(2) 0.0338(7) Uani 1 1 d . . . . .
H27 H 0.0193 0.6562 0.2266 0.041 Uiso 1 1 calc R U . . .
C39 C 0.1144(3) 0.5423(2) 0.2220(2) 0.0305(6) Uani 1 1 d . . . . .
H28 H 0.1815 0.5677 0.1809 0.037 Uiso 1 1 calc R U . . .
O4 O 0.5330(3) 0.1884(2) 0.12148(17) 0.0395(5) Uani 1 1 d . . . . .
C40 C 0.5739(5) 0.2420(3) 0.0479(3) 0.0494(9) Uani 1 1 d . . . . .
H29 H 0.4868 0.2484 0.0181 0.059 Uiso 1 1 calc R U . . .
H30 H 0.6127 0.1982 0.0031 0.059 Uiso 1 1 calc R U . . .
C41 C 0.6847(5) 0.3509(4) 0.0753(4) 0.0638(12) Uani 1 1 d . . . . .
H31 H 0.6486 0.3943 0.1211 0.096 Uiso 1 1 calc R U . . .
H32 H 0.7030 0.3841 0.0226 0.096 Uiso 1 1 calc R U . . .
H33 H 0.7743 0.3449 0.1002 0.096 Uiso 1 1 calc R U . . .
C42 C 0.6466(4) 0.1623(3) 0.1649(2) 0.0408(8) Uani 1 1 d . . . . .
H34 H 0.6126 0.1355 0.2197 0.049 Uiso 1 1 calc R U . . .
H35 H 0.7305 0.2276 0.1842 0.049 Uiso 1 1 calc R U . . .
C43 C 0.6938(5) 0.0809(4) 0.1056(3) 0.0615(12) Uani 1 1 d . . . . .
H36 H 0.6090 0.0232 0.0745 0.092 Uiso 1 1 calc R U . . .
H37 H 0.7504 0.0525 0.1424 0.092 Uiso 1 1 calc R U . . .
H38 H 0.7530 0.1137 0.0611 0.092 Uiso 1 1 calc R U . . .

loop_
_atom_site_aniso_label
_atom_site_aniso_U_11
_atom_site_aniso_U_22
_atom_site_aniso_U_33
_atom_site_aniso_U_23
_atom_site_aniso_U_13
_atom_site_aniso_U_12
Ru1 0.02116(11) 0.01786(10) 0.02246(12) 0.00492(7) 0.00138(8) 0.00928(8)
Zn1 0.0392(2) 0.0260(2) 0.0237(2) 0.00441(15) 0.00053(17) 0.01649(17)
P1 0.0203(3) 0.0179(3) 0.0210(3) 0.0043(2) 0.0016(2) 0.0092(2)
P2 0.0259(3) 0.0202(3) 0.0224(3) 0.0049(3) -0.0003(3) 0.0096(3)
C1 0.0342(16) 0.0268(14) 0.0276(15) 0.0094(12) 0.0009(12) 0.0178(13)
O1 0.0270(11) 0.0326(11) 0.0420(13) 0.0098(10) -0.0063(10) 0.0009(9)
C2 0.0310(15) 0.0249(13) 0.0349(17) 0.0098(13) 0.0017(12) 0.0156(12)
O2 0.0652(17) 0.0367(12) 0.0294(13) -0.0013(10) 0.0049(11) 0.0261(12)
C3 0.0319(16) 0.0244(13) 0.0294(16) 0.0092(12) 0.0013(12) 0.0119(12)
O3 0.0237(11) 0.0404(12) 0.0482(15) 0.0121(11) 0.0068(10) 0.0078(9)
C4 0.0201(12) 0.0200(12) 0.0233(14) 0.0022(10) 0.0007(10) 0.0083(10)
C5 0.0259(14) 0.0213(13) 0.0259(15) 0.0049(11) 0.0022(11) 0.0057(11)
C6 0.0342(16) 0.0186(13) 0.0344(17) 0.0059(12) 0.0006(13) 0.0080(11)
C7 0.0470(19) 0.0211(13) 0.0335(17) -0.0014(12) 0.0004(14) 0.0143(13)
C8 0.0448(18) 0.0295(15) 0.0244(15) 0.0001(12) 0.0009(13) 0.0160(14)
C9 0.0292(14) 0.0246(13) 0.0237(14) 0.0041(11) -0.0003(11) 0.0122(11)
C10 0.0327(15) 0.0291(14) 0.0245(15) 0.0049(12) -0.0025(12) 0.0107(12)
C11 0.0455(19) 0.0312(16) 0.0332(18) 0.0042(13) -0.0081(14) 0.0153(14)
C12 0.051(2) 0.049(2) 0.0337(19) 0.0074(15) -0.0126(16) 0.0210(17)
C13 0.051(2) 0.0408(18) 0.0250(17) -0.0026(14) -0.0073(15) 0.0113(16)
C14 0.049(2) 0.0332(16) 0.0272(17) -0.0004(13) -0.0010(14) 0.0158(15)
C15 0.0343(16) 0.0281(14) 0.0261(15) 0.0042(12) 0.0005(12) 0.0115(12)
C16 0.0225(13) 0.0201(12) 0.0198(13) 0.0055(10) 0.0025(10) 0.0083(10)
C17 0.0262(14) 0.0232(13) 0.0262(15) 0.0019(11) -0.0012(11) 0.0126(11)
C18 0.0296(15) 0.0233(13) 0.0287(15) 0.0035(11) -0.0029(12) 0.0092(11)
C19 0.0218(14) 0.0288(14) 0.0372(17) 0.0107(12) -0.0008(12) 0.0078(11)
C20 0.0240(14) 0.0289(14) 0.0406(18) 0.0044(13) 0.0035(13) 0.0139(12)
C21 0.0244(14) 0.0210(12) 0.0282(15) 0.0026(11) 0.0010(11) 0.0100(11)
C22 0.0238(13) 0.0166(12) 0.0254(14) 0.0010(10) 0.0018(11) 0.0079(10)
C23 0.0232(13) 0.0258(13) 0.0276(15) 0.0040(11) 0.0030(11) 0.0083(11)
C24 0.0271(15) 0.0291(14) 0.0357(17) 0.0047(12) 0.0093(13) 0.0079(12)
C25 0.0394(17) 0.0221(13) 0.0332(17) 0.0068(12) 0.0157(14) 0.0085(12)
C26 0.0460(18) 0.0258(14) 0.0262(15) 0.0074(12) 0.0075(13) 0.0173(13)
C27 0.0313(15) 0.0226(13) 0.0303(16) 0.0079(11) 0.0063(12) 0.0140(12)
C28 0.0291(14) 0.0222(13) 0.0264(15) 0.0057(11) 0.0037(12) 0.0120(11)
C29 0.0397(17) 0.0231(13) 0.0286(16) 0.0063(12) 0.0072(13) 0.0105(12)
C30 0.0348(16) 0.0255(14) 0.0361(17) 0.0043(12) 0.0028(13) 0.0094(13)
C31 0.0389(18) 0.0316(16) 0.048(2) 0.0122(15) 0.0124(16) 0.0077(14)
C32 0.056(2) 0.0430(19) 0.039(2) 0.0162(16) 0.0173(18) 0.0137(17)
C33 0.0434(19) 0.0353(16) 0.0329(18) 0.0087(14) 0.0050(15) 0.0101(15)
C34 0.0243(13) 0.0206(12) 0.0284(15) 0.0033(11) -0.0019(11) 0.0076(11)
C35 0.0249(14) 0.0214(13) 0.0334(16) 0.0075(11) -0.0009(12) 0.0074(11)
C36 0.0218(14) 0.0343(16) 0.0398(18) 0.0109(13) 0.0032(13) 0.0117(12)
C37 0.0278(15) 0.0301(15) 0.0447(19) 0.0069(13) -0.0011(13) 0.0153(13)
C38 0.0361(17) 0.0282(15) 0.0428(19) 0.0121(13) -0.0005(14) 0.0162(13)
C39 0.0327(16) 0.0279(14) 0.0348(17) 0.0104(13) 0.0016(13) 0.0132(12)
O4 0.0410(13) 0.0486(13) 0.0375(13) 0.0175(11) 0.0094(10) 0.0212(11)
C40 0.057(2) 0.063(2) 0.039(2) 0.0240(18) 0.0102(18) 0.027(2)
C41 0.059(3) 0.065(3) 0.079(3) 0.039(3) 0.019(2) 0.021(2)
C42 0.0429(19) 0.050(2) 0.0352(19) 0.0112(15) 0.0042(15) 0.0215(17)
C43 0.060(3) 0.078(3) 0.054(3) -0.006(2) -0.007(2) 0.043(2)

loop_
_atom_type_symbol
_atom_type_description
_atom_type_scat_dispersion_real
_atom_type_scat_dispersion_imag
_atom_type_scat_source
C C 0.0181 0.0091 'International Tables Vol C Tables 4.2.6.8 and 6.1.1.4'
H H 0.0000 0.0000 'International Tables Vol C Tables 4.2.6.8 and 6.1.1.4'
O O 0.0492 0.0322 'International Tables Vol C Tables 4.2.6.8 and 6.1.1.4'
P P 0.2955 0.4335 'International Tables Vol C Tables 4.2.6.8 and 6.1.1.4'
Zn Zn -1.5491 0.6778 'International Tables Vol C Tables 4.2.6.8 and 6.1.1.4'
Ru Ru 0.0552 3.2960 'International Tables Vol C Tables 4.2.6.8 and 6.1.1.4'

loop_
_geom_angle_atom_site_label_1
_geom_angle_atom_site_label_2
_geom_angle_atom_site_label_3
_geom_angle
_geom_angle_site_symmetry_1
_geom_angle_site_symmetry_3
_geom_angle_publ_flag
C1 Ru1 C3 146.17(13) . . ?
C1 Ru1 C2 109.61(13) . . ?
C3 Ru1 C2 104.20(13) . . ?
C1 Ru1 P1 88.44(8) . . ?
C3 Ru1 P1 87.45(8) . . ?
C2 Ru1 P1 95.52(8) . . ?
C1 Ru1 P2 86.76(8) . . ?
C3 Ru1 P2 88.07(9) . . ?
C2 Ru1 P2 100.47(8) . . ?
P1 Ru1 P2 164.01(3) . . ?
C1 Ru1 Zn1 72.11(9) . . ?
C3 Ru1 Zn1 74.06(9) . . ?
C2 Ru1 Zn1 177.20(8) . . ?
P1 Ru1 Zn1 82.257(19) . . ?
P2 Ru1 Zn1 81.750(19) . . ?
C15 Zn1 C9 145.32(13) . . ?
C15 Zn1 O4 101.10(11) . . ?
C9 Zn1 O4 97.25(10) . . ?
C15 Zn1 Ru1 98.69(9) . . ?
C9 Zn1 Ru1 99.11(8) . . ?
O4 Zn1 Ru1 116.36(7) . . ?
C16 P1 C22 101.92(13) . . ?
C16 P1 C4 103.35(12) . . ?
C22 P1 C4 107.44(12) . . ?
C16 P1 Ru1 112.38(8) . . ?
C22 P1 Ru1 115.92(8) . . ?
C4 P1 Ru1 114.41(9) . . ?
C28 P2 C34 100.24(12) . . ?
C28 P2 C10 106.25(14) . . ?
C34 P2 C10 106.33(14) . . ?
C28 P2 Ru1 114.28(9) . . ?
C34 P2 Ru1 115.65(10) . . ?
C10 P2 Ru1 112.88(10) . . ?
O1 C1 Ru1 177.3(3) . . ?
O2 C2 Ru1 176.9(3) . . ?
O3 C3 Ru1 178.6(3) . . ?
C9 C4 C5 122.3(2) . . ?
C9 C4 P1 118.6(2) . . ?
C5 C4 P1 118.7(2) . . ?
C6 C5 C4 119.8(3) . . ?
C6 C5 H1 120.1 . . ?
C4 C5 H1 120.1 . . ?
C5 C6 C7 119.4(3) . . ?
C5 C6 H2 120.3 . . ?
C7 C6 H2 120.3 . . ?
C8 C7 C6 120.1(3) . . ?
C8 C7 H3 120.0 . . ?
C6 C7 H3 120.0 . . ?
C7 C8 C9 122.8(3) . . ?
C7 C8 H4 118.6 . . ?
C9 C8 H4 118.6 . . ?
C4 C9 C8 115.6(3) . . ?
C4 C9 Zn1 121.9(2) . . ?
C8 C9 Zn1 122.6(2) . . ?
C15 C10 C11 121.5(3) . . ?
C15 C10 P2 118.8(2) . . ?
C11 C10 P2 119.6(2) . . ?
C12 C11 C10 120.2(3) . . ?
C12 C11 H5 119.9 . . ?
C10 C11 H5 119.9 . . ?
C11 C12 C13 119.8(3) . . ?
C11 C12 H6 120.1 . . ?
C13 C12 H6 120.1 . . ?
C12 C13 C14 119.6(3) . . ?
C12 C13 H7 120.2 . . ?
C14 C13 H7 120.2 . . ?
C13 C14 C15 122.9(3) . . ?
C13 C14 H8 118.5 . . ?
C15 C14 H8 118.5 . . ?
C10 C15 C14 116.0(3) . . ?
C10 C15 Zn1 121.3(2) . . ?
C14 C15 Zn1 122.3(2) . . ?
C21 C16 C17 118.5(3) . . ?
C21 C16 P1 122.9(2) . . ?
C17 C16 P1 118.5(2) . . ?
C18 C17 C16 120.9(3) . . ?
C18 C17 H9 119.6 . . ?
C16 C17 H9 119.6 . . ?
C17 C18 C19 119.7(3) . . ?
C17 C18 H10 120.1 . . ?
C19 C18 H10 120.1 . . ?
C20 C19 C18 119.9(3) . . ?
C20 C19 H11 120.1 . . ?
C18 C19 H11 120.1 . . ?
C21 C20 C19 120.4(3) . . ?
C21 C20 H12 119.8 . . ?
C19 C20 H12 119.8 . . ?
C20 C21 C16 120.6(3) . . ?
C20 C21 H13 119.7 . . ?
C16 C21 H13 119.7 . . ?
C27 C22 C23 118.2(3) . . ?
C27 C22 P1 122.7(2) . . ?
C23 C22 P1 119.1(2) . . ?
C24 C23 C22 120.9(3) . . ?
C24 C23 H14 119.5 . . ?
C22 C23 H14 119.5 . . ?
C23 C24 C25 120.4(3) . . ?
C23 C24 H15 119.8 . . ?
C25 C24 H15 119.8 . . ?
C26 C25 C24 119.1(3) . . ?
C26 C25 H16 120.4 . . ?
C24 C25 H16 120.4 . . ?
C25 C26 C27 120.4(3) . . ?
C25 C26 H17 119.8 . . ?
C27 C26 H17 119.8 . . ?
C26 C27 C22 120.9(3) . . ?
C26 C27 H18 119.6 . . ?
C22 C27 H18 119.6 . . ?
C33 C28 C29 118.7(3) . . ?
C33 C28 P2 123.5(2) . . ?
C29 C28 P2 117.7(2) . . ?
C30 C29 C28 120.9(3) . . ?
C30 C29 H19 119.5 . . ?
C28 C29 H19 119.5 . . ?
C31 C30 C29 119.6(3) . . ?
C31 C30 H20 120.2 . . ?
C29 C30 H20 120.2 . . ?
C32 C31 C30 120.2(3) . . ?
C32 C31 H21 119.9 . . ?
C30 C31 H21 119.9 . . ?
C31 C32 C33 120.3(3) . . ?
C31 C32 H22 119.9 . . ?
C33 C32 H22 119.9 . . ?
C28 C33 C32 120.2(3) . . ?
C28 C33 H23 119.9 . . ?
C32 C33 H23 119.9 . . ?
C35 C34 C39 118.9(3) . . ?
C35 C34 P2 119.4(2) . . ?
C39 C34 P2 121.7(2) . . ?
C36 C35 C34 120.7(3) . . ?
C36 C35 H24 119.7 . . ?
C34 C35 H24 119.7 . . ?
C37 C36 C35 119.9(3) . . ?
C37 C36 H25 120.0 . . ?
C35 C36 H25 120.0 . . ?
C38 C37 C36 120.0(3) . . ?
C38 C37 H26 120.0 . . ?
C36 C37 H26 120.0 . . ?
C37 C38 C39 120.5(3) . . ?
C37 C38 H27 119.8 . . ?
C39 C38 H27 119.8 . . ?
C38 C39 C34 120.0(3) . . ?
C38 C39 H28 120.0 . . ?
C34 C39 H28 120.0 . . ?
C40 O4 C42 115.0(3) . . ?
C40 O4 Zn1 124.2(2) . . ?
C42 O4 Zn1 120.8(2) . . ?
O4 C40 C41 114.0(4) . . ?
O4 C40 H29 108.8 . . ?
C41 C40 H29 108.8 . . ?
O4 C40 H30 108.8 . . ?
C41 C40 H30 108.8 . . ?
H29 C40 H30 107.6 . . ?
C40 C41 H31 109.5 . . ?
C40 C41 H32 109.5 . . ?
H31 C41 H32 109.5 . . ?
C40 C41 H33 109.5 . . ?
H31 C41 H33 109.5 . . ?
H32 C41 H33 109.5 . . ?
O4 C42 C43 113.3(3) . . ?
O4 C42 H34 108.9 . . ?
C43 C42 H34 108.9 . . ?
O4 C42 H35 108.9 . . ?
C43 C42 H35 108.9 . . ?
H34 C42 H35 107.7 . . ?
C42 C43 H36 109.5 . . ?
C42 C43 H37 109.5 . . ?
H36 C43 H37 109.5 . . ?
C42 C43 H38 109.5 . . ?
H36 C43 H38 109.5 . . ?
H37 C43 H38 109.5 . . ?

loop_
_geom_bond_atom_site_label_1
_geom_bond_atom_site_label_2
_geom_bond_distance
_geom_bond_site_symmetry_2
_geom_bond_publ_flag
Ru1 C1 1.919(3) . ?
Ru1 C3 1.930(3) . ?
Ru1 C2 1.950(3) . ?
Ru1 P1 2.3490(6) . ?
Ru1 P2 2.3604(7) . ?
Ru1 Zn1 2.7342(5) . ?
Zn1 C15 2.013(3) . ?
Zn1 C9 2.013(3) . ?
Zn1 O4 2.297(2) . ?
P1 C16 1.832(3) . ?
P1 C22 1.835(3) . ?
P1 C4 1.837(3) . ?
P2 C28 1.833(3) . ?
P2 C34 1.837(3) . ?
P2 C10 1.840(3) . ?
C1 O1 1.150(4) . ?
C2 O2 1.132(4) . ?
C3 O3 1.136(4) . ?
C4 C9 1.404(4) . ?
C4 C5 1.408(4) . ?
C5 C6 1.387(4) . ?
C5 H1 0.9500 . ?
C6 C7 1.389(5) . ?
C6 H2 0.9500 . ?
C7 C8 1.389(4) . ?
C7 H3 0.9500 . ?
C8 C9 1.410(4) . ?
C8 H4 0.9500 . ?
C10 C15 1.405(4) . ?
C10 C11 1.409(4) . ?
C11 C12 1.383(5) . ?
C11 H5 0.9500 . ?
C12 C13 1.384(5) . ?
C12 H6 0.9500 . ?
C13 C14 1.391(5) . ?
C13 H7 0.9500 . ?
C14 C15 1.405(4) . ?
C14 H8 0.9500 . ?
C16 C21 1.392(4) . ?
C16 C17 1.399(4) . ?
C17 C18 1.386(4) . ?
C17 H9 0.9500 . ?
C18 C19 1.387(4) . ?
C18 H10 0.9500 . ?
C19 C20 1.384(4) . ?
C19 H11 0.9500 . ?
C20 C21 1.383(4) . ?
C20 H12 0.9500 . ?
C21 H13 0.9500 . ?
C22 C27 1.392(4) . ?
C22 C23 1.399(4) . ?
C23 C24 1.382(4) . ?
C23 H14 0.9500 . ?
C24 C25 1.391(5) . ?
C24 H15 0.9500 . ?
C25 C26 1.388(5) . ?
C25 H16 0.9500 . ?
C26 C27 1.387(4) . ?
C26 H17 0.9500 . ?
C27 H18 0.9500 . ?
C28 C33 1.384(5) . ?
C28 C29 1.397(4) . ?
C29 C30 1.386(4) . ?
C29 H19 0.9500 . ?
C30 C31 1.384(5) . ?
C30 H20 0.9500 . ?
C31 C32 1.372(6) . ?
C31 H21 0.9500 . ?
C32 C33 1.400(5) . ?
C32 H22 0.9500 . ?
C33 H23 0.9500 . ?
C34 C35 1.396(4) . ?
C34 C39 1.400(4) . ?
C35 C36 1.389(4) . ?
C35 H24 0.9500 . ?
C36 C37 1.388(4) . ?
C36 H25 0.9500 . ?
C37 C38 1.380(5) . ?
C37 H26 0.9500 . ?
C38 C39 1.394(4) . ?
C38 H27 0.9500 . ?
C39 H28 0.9500 . ?
O4 C40 1.438(4) . ?
O4 C42 1.447(4) . ?
C40 C41 1.508(7) . ?
C40 H29 0.9900 . ?
C40 H30 0.9900 . ?
C41 H31 0.9800 . ?
C41 H32 0.9800 . ?
C41 H33 0.9800 . ?
C42 C43 1.501(5) . ?
C42 H34 0.9900 . ?
C42 H35 0.9900 . ?
C43 H36 0.9800 . ?
C43 H37 0.9800 . ?
C43 H38 0.9800 . ?

loop_
_geom_torsion_atom_site_label_1
_geom_torsion_atom_site_label_2
_geom_torsion_atom_site_label_3
_geom_torsion_atom_site_label_4
_geom_torsion
_geom_torsion_site_symmetry_1
_geom_torsion_site_symmetry_2
_geom_torsion_site_symmetry_3
_geom_torsion_site_symmetry_4
_geom_torsion_publ_flag
C16 P1 C4 C9 -101.8(2) . . . . ?
C22 P1 C4 C9 151.0(2) . . . . ?
Ru1 P1 C4 C9 20.8(2) . . . . ?
C16 P1 C4 C5 71.0(2) . . . . ?
C22 P1 C4 C5 -36.3(3) . . . . ?
Ru1 P1 C4 C5 -166.53(19) . . . . ?
C9 C4 C5 C6 0.9(4) . . . . ?
P1 C4 C5 C6 -171.5(2) . . . . ?
C4 C5 C6 C7 -0.1(5) . . . . ?
C5 C6 C7 C8 -1.0(5) . . . . ?
C6 C7 C8 C9 1.2(5) . . . . ?
C5 C4 C9 C8 -0.7(4) . . . . ?
P1 C4 C9 C8 171.7(2) . . . . ?
C5 C4 C9 Zn1 179.2(2) . . . . ?
P1 C4 C9 Zn1 -8.4(3) . . . . ?
C7 C8 C9 C4 -0.4(5) . . . . ?
C7 C8 C9 Zn1 179.8(3) . . . . ?
C28 P2 C10 C15 101.0(3) . . . . ?
C34 P2 C10 C15 -152.8(2) . . . . ?
Ru1 P2 C10 C15 -25.0(3) . . . . ?
C28 P2 C10 C11 -79.5(3) . . . . ?
C34 P2 C10 C11 26.7(3) . . . . ?
Ru1 P2 C10 C11 154.5(2) . . . . ?
C15 C10 C11 C12 0.7(6) . . . . ?
P2 C10 C11 C12 -178.7(3) . . . . ?
C10 C11 C12 C13 -0.8(6) . . . . ?
C11 C12 C13 C14 -0.2(6) . . . . ?
C12 C13 C14 C15 1.4(6) . . . . ?
C11 C10 C15 C14 0.4(5) . . . . ?
P2 C10 C15 C14 179.8(3) . . . . ?
C11 C10 C15 Zn1 -172.5(3) . . . . ?
P2 C10 C15 Zn1 6.9(4) . . . . ?
C13 C14 C15 C10 -1.4(5) . . . . ?
C13 C14 C15 Zn1 171.4(3) . . . . ?
C22 P1 C16 C21 118.4(2) . . . . ?
C4 P1 C16 C21 7.0(3) . . . . ?
Ru1 P1 C16 C21 -116.9(2) . . . . ?
C22 P1 C16 C17 -65.8(2) . . . . ?
C4 P1 C16 C17 -177.2(2) . . . . ?
Ru1 P1 C16 C17 58.9(2) . . . . ?
C21 C16 C17 C18 -0.2(4) . . . . ?
P1 C16 C17 C18 -176.2(2) . . . . ?
C16 C17 C18 C19 0.9(5) . . . . ?
C17 C18 C19 C20 -0.6(5) . . . . ?
C18 C19 C20 C21 -0.3(5) . . . . ?
C19 C20 C21 C16 1.0(5) . . . . ?
C17 C16 C21 C20 -0.8(4) . . . . ?
P1 C16 C21 C20 175.1(2) . . . . ?
C16 P1 C22 C27 -29.0(3) . . . . ?
C4 P1 C22 C27 79.2(3) . . . . ?
Ru1 P1 C22 C27 -151.4(2) . . . . ?
C16 P1 C22 C23 149.5(2) . . . . ?
C4 P1 C22 C23 -102.2(2) . . . . ?
Ru1 P1 C22 C23 27.1(2) . . . . ?
C27 C22 C23 C24 -0.5(4) . . . . ?
P1 C22 C23 C24 -179.1(2) . . . . ?
C22 C23 C24 C25 -0.3(5) . . . . ?
C23 C24 C25 C26 0.7(5) . . . . ?
C24 C25 C26 C27 -0.4(5) . . . . ?
C25 C26 C27 C22 -0.3(5) . . . . ?
C23 C22 C27 C26 0.8(4) . . . . ?
P1 C22 C27 C26 179.3(2) . . . . ?
C34 P2 C28 C33 -97.0(3) . . . . ?
C10 P2 C28 C33 13.5(3) . . . . ?
Ru1 P2 C28 C33 138.6(2) . . . . ?
C34 P2 C28 C29 78.9(2) . . . . ?
C10 P2 C28 C29 -170.6(2) . . . . ?
Ru1 P2 C28 C29 -45.5(2) . . . . ?
C33 C28 C29 C30 -0.7(4) . . . . ?
P2 C28 C29 C30 -176.9(2) . . . . ?
C28 C29 C30 C31 -0.4(5) . . . . ?
C29 C30 C31 C32 1.8(5) . . . . ?
C30 C31 C32 C33 -2.0(6) . . . . ?
C29 C28 C33 C32 0.6(5) . . . . ?
P2 C28 C33 C32 176.4(3) . . . . ?
C31 C32 C33 C28 0.8(5) . . . . ?
C28 P2 C34 C35 -147.6(2) . . . . ?
C10 P2 C34 C35 101.9(3) . . . . ?
Ru1 P2 C34 C35 -24.2(3) . . . . ?
C28 P2 C34 C39 30.2(3) . . . . ?
C10 P2 C34 C39 -80.3(3) . . . . ?
Ru1 P2 C34 C39 153.5(2) . . . . ?
C39 C34 C35 C36 -0.4(5) . . . . ?
P2 C34 C35 C36 177.5(2) . . . . ?
C34 C35 C36 C37 1.0(5) . . . . ?
C35 C36 C37 C38 -1.0(5) . . . . ?
C36 C37 C38 C39 0.2(5) . . . . ?
C37 C38 C39 C34 0.4(5) . . . . ?
C35 C34 C39 C38 -0.4(5) . . . . ?
P2 C34 C39 C38 -178.2(3) . . . . ?
C42 O4 C40 C41 -65.4(4) . . . . ?
Zn1 O4 C40 C41 111.0(3) . . . . ?
C40 O4 C42 C43 -66.8(5) . . . . ?
Zn1 O4 C42 C43 116.7(3) . . . . ?
